data_4003034
loop_
_publ_author_name
'Chen, Cheng-Xia'
'Wei, Zhang-Wen'
'Cao, Chen-Chen'
'Yin, Shao-Yun'
'Qiu, Qian-Feng'
'Zhu, Neng-Xiu'
'Xiong, Yang-Yang'
'Jiang, Ji-Jun'
'Pan, Mei'
'Su, Cheng-Yong'

_publ_section_title
;
 All Roads Lead to Rome: Tuning the Luminescence of a Breathing Catenated
 Zr-MOF by Programmable Multiplexing Pathways
;
_journal_issue 15
_journal_name_full 'Chemistry of Materials'
_journal_page_first 5550
_journal_paper_doi 10.1021/acs.chemmater.9b01258
_journal_volume 31
_journal_year 2019
_chemical_formula_moiety 'C108 H64 O32 Zr6 [+ solvent]'
_chemical_formula_sum 'C108 H64 O32 Zr6'
_chemical_formula_weight 2420.91
_chemical_name_common LIFM-114-DCM
_space_group_crystal_system orthorhombic
_space_group_IT_number 65
_space_group_name_Hall '-C 2 2'
_space_group_name_H-M_alt 'C m m m'
_symmetry_space_group_name_Hall '-C 2 2'
_symmetry_space_group_name_H-M 'C m m m'
_atom_sites_solution_hydrogens mixed
_audit_creation_date 2017-12-03
_audit_creation_method
;
Olex2 1.2
(compiled 2017.03.02 svn.r3394 for OlexSys, GUI svn.r5381)
;
_cell_angle_alpha 90
_cell_angle_beta 90
_cell_angle_gamma 90
_cell_formula_units_Z 4
_cell_length_a 21.4419(8)
_cell_length_b 42.3169(10)
_cell_length_c 17.9262(5)
_cell_measurement_reflns_used 5477
_cell_measurement_temperature 150(2)
_cell_measurement_theta_max 65.2890
_cell_measurement_theta_min 4.4750
_cell_volume 16265.4(8)
_computing_cell_refinement 'CrysAlisPro 1.171.38.43 (Rigaku OD, 2015)'
_computing_data_collection 'CrysAlisPro 1.171.38.43 (Rigaku OD, 2015)'
_computing_data_reduction 'CrysAlisPro 1.171.38.43 (Rigaku OD, 2015)'
_computing_molecular_graphics 'Olex2 (Dolomanov et al., 2009)'
_computing_publication_material 'Olex2 (Dolomanov et al., 2009)'
_computing_structure_refinement 'ShelXL (Sheldrick, 2015)'
_diffrn_ambient_environment N~2~
_diffrn_ambient_temperature 150(2)
_diffrn_detector 'CCD plate'
_diffrn_detector_area_resol_mean 10.6525
_diffrn_detector_type Atlas
_diffrn_measured_fraction_theta_full 0.979
_diffrn_measured_fraction_theta_max 0.979
_diffrn_measurement_details
;
List of Runs (angles in degrees, time in seconds):

  # Type    Start    End  Width  t~exp~   \w     \q     \k     \f   Frames
--------------------------------------------------------------------------
  1  \w    -82.00  34.00   1.00  150.00    --  -41.14  19.00 -60.00  116
  2  \w    108.00 160.00   1.00  140.00    --   89.96 125.00-180.00   52
  3  \w     30.00  56.00   1.00  140.00    --   89.96 -30.00-150.00   26
  4  \w     82.00 110.00   1.00  140.00    --   89.96 -30.00-150.00   28
  5  \w     96.00 163.00   1.00  140.00    --   89.96 125.00   0.00   67
  6  \w     78.00 158.00   1.00  140.00    --   89.96  61.00-180.00   80
;
_diffrn_measurement_device 'four-circle diffractometer'
_diffrn_measurement_device_type 'SuperNova, Dual, Cu at zero, Atlas'
_diffrn_measurement_method '\w scans'
_diffrn_orient_matrix_type 'CrysAlisPro convention (1999,Acta A55,543-557)'
_diffrn_orient_matrix_UB_11 -0.0013912000
_diffrn_orient_matrix_UB_12 0.0349778000
_diffrn_orient_matrix_UB_13 0.0236386000
_diffrn_orient_matrix_UB_21 -0.0396092000
_diffrn_orient_matrix_UB_22 -0.0087532000
_diffrn_orient_matrix_UB_23 0.0687319000
_diffrn_orient_matrix_UB_31 0.0598639000
_diffrn_orient_matrix_UB_32 -0.0050207000
_diffrn_orient_matrix_UB_33 0.0459879000
_diffrn_radiation_monochromator mirror
_diffrn_radiation_probe x-ray
_diffrn_radiation_type CuK\a
_diffrn_radiation_wavelength 1.54184
_diffrn_reflns_av_R_equivalents 0.0414
_diffrn_reflns_av_unetI/netI 0.0408
_diffrn_reflns_Laue_measured_fraction_full 0.979
_diffrn_reflns_Laue_measured_fraction_max 0.979
_diffrn_reflns_limit_h_max 24
_diffrn_reflns_limit_h_min -14
_diffrn_reflns_limit_k_max 48
_diffrn_reflns_limit_k_min -34
_diffrn_reflns_limit_l_max 20
_diffrn_reflns_limit_l_min -18
_diffrn_reflns_number 18939
_diffrn_reflns_point_group_measured_fraction_full 0.979
_diffrn_reflns_point_group_measured_fraction_max 0.979
_diffrn_reflns_theta_full 65.353
_diffrn_reflns_theta_max 65.353
_diffrn_reflns_theta_min 3.751
_diffrn_source 'micro-focus sealed X-ray tube'
_diffrn_source_type 'SuperNova (Cu) X-ray Source'
_exptl_absorpt_coefficient_mu 3.474
_exptl_absorpt_correction_T_max 1.00000
_exptl_absorpt_correction_T_min 0.57141
_exptl_absorpt_correction_type multi-scan
_exptl_absorpt_process_details
;
CrysAlisPro 1.171.38.43 (Rigaku Oxford Diffraction, 2015)
Empirical absorption correction using spherical harmonics,
 implemented in SCALE3 ABSPACK scaling algorithm.
;
_exptl_crystal_colour Colourless
_exptl_crystal_density_diffrn 0.989
_exptl_crystal_description Rod
_exptl_crystal_F_000 4832
_exptl_crystal_size_max 0.3
_exptl_crystal_size_mid 0.1
_exptl_crystal_size_min 0.1
_refine_diff_density_max 1.475
_refine_diff_density_min -4.000
_refine_diff_density_rms 0.201
_refine_ls_extinction_method none
_refine_ls_goodness_of_fit_ref 1.692
_refine_ls_hydrogen_treatment constr
_refine_ls_matrix_type full
_refine_ls_number_parameters 481
_refine_ls_number_reflns 7377
_refine_ls_number_restraints 643
_refine_ls_restrained_S_all 1.722
_refine_ls_R_factor_all 0.1428
_refine_ls_R_factor_gt 0.1295
_refine_ls_shift/su_max 0.000
_refine_ls_shift/su_mean 0.000
_refine_ls_structure_factor_coef Fsqd
_refine_ls_weighting_details 'w=1/[\s^2^(Fo^2^)+(0.2000P)^2^] where P=(Fo^2^+2Fc^2^)/3'
_refine_ls_weighting_scheme calc
_refine_ls_wR_factor_gt 0.3874
_refine_ls_wR_factor_ref 0.4043
_reflns_Friedel_coverage 0.000
_reflns_number_gt 5708
_reflns_number_total 7377
_reflns_threshold_expression 'I > 2\s(I)'
_cod_data_source_file LIFM-114-DCM-solved.cif
_cod_data_source_block LIFM-114-DCM
_cod_database_code 4003034
_shelx_shelxl_version_number 2014/7
_shelx_space_group_comment
;
The symmetry employed for this shelxl refinement is uniquely defined
by the following loop, which should always be used as a source of
symmetry information in preference to the above space-group names.
They are only intended as comments.
;
_reflns_odcompleteness_completeness 99.81
_reflns_odcompleteness_iscentric 1
_reflns_odcompleteness_theta 61.08
_olex2_refinement_description
;
1. Fixed Uiso
 At 1.2 times of:
  All C(H) groups
2. Restrained distances
 C8-C9A = C9A-C10A = C10A-C11
 1.39 with sigma of 0.01
 C11-C12A = C12A-C13A = C13A-C8
 1.39 with sigma of 0.01
 C8-C10A = C9A-C11 = C10A-C12A
 2.4 with sigma of 0.01
 C11-C13A = C12A-C8 = C13A-C9A
 2.4 with sigma of 0.01
 C9A-C12A = C10A-C13A
 2.8 with sigma of 0.01
 C15-C16 = C19-C22 = C25-C28
 1.49 with sigma of 0.01
 C15A-C16A = C19A-C22A = C25A-C29
 1.49 with sigma of 0.01
 C28-C29
 1.41 with sigma of 0.01
 C15-O3 = C15-O4 = C15A-O3A = C15A-O4A
 1.29 with sigma of 0.01
 Zr3-O9 = Zr4-O9 = Zr5-O9
 2.15 with sigma of 0.02
 Zr3-O14 = Zr4-O14
 2.15 with sigma of 0.02
 Zr3-O3
 2.094 with sigma of 0.01
 Zr4-O4
 2.127 with sigma of 0.01
 Zr3_$1-O3A
 2.105 with sigma of 0.01
 Zr5_$1-O4A
 2.138 with sigma of 0.01
 O14-O14A
 1.681 with sigma of 0.01
 O11-O12 = O10-O11 = O12-O13
 3.2 with sigma of 0.01
 Zr3-O14A
 1.264 with sigma of 0.01
 Zr4-O10 = Zr4-O11 = Zr5-O12 = Zr5-O13
 2.25 with sigma of 0.02
3. Restrained planarity
 C8, C9A, C10A, C11, C12A, C13A
 with sigma of 0.01
4. Rigid bond restraints
 Zr3, Zr4, Zr5, O9, O10, O11, O12, O13, O14, O14A
 with sigma for 1-2 distances of 0.01 and sigma for 1-3 distances of 0.01
 O3, O4, C15, C16, C17, C18, C19, C20, C21, C22, C23, C24, C25, C26, C27, C28,
 C29, C15A, C16A, C17A, C18A, C19A, C20A, C21A, C22A, C23A, C24A, C25A, C26A,
 C27A, O3A, O4A
 with sigma for 1-2 distances of 0.01 and sigma for 1-3 distances of 0.01
 C8, C9, C10, C11, C12, C13, C9A, C10A, C12A, C13A
 with sigma for 1-2 distances of 0.01 and sigma for 1-3 distances of 0.01
 Zr1, Zr2, O1, O2, O5, O6, O7, O8
 with sigma for 1-2 distances of 0.01 and sigma for 1-3 distances of 0.01
5. Uiso/Uaniso restraints and constraints
Zr3 \\sim Zr4 \\sim Zr5 \\sim O9 \\sim O10 \\sim O11 \\sim O12 \\sim O13 \\sim
O14 \\sim O14A: within 2A with sigma of 0.01 and sigma for terminal atoms of
0.02
O3 \\sim O4 \\sim C15 \\sim C16 \\sim C17 \\sim C18 \\sim C19 \\sim C20 \\sim
C21 \\sim C22 \\sim C23 \\sim C24 \\sim C25 \\sim C26 \\sim C27 \\sim C28 \\sim
C29 \\sim C15A \\sim C16A \\sim C17A \\sim C18A \\sim C19A \\sim C20A \\sim
C21A \\sim C22A \\sim C23A \\sim C24A \\sim C25A \\sim C26A \\sim C27A \\sim
O3A \\sim O4A: within 2A with sigma of 0.01 and sigma for terminal atoms of 0.02
C8 \\sim C9 \\sim C10 \\sim C11 \\sim C12 \\sim C13 \\sim C9A \\sim C10A \\sim
C12A \\sim C13A: within 2A with sigma of 0.01 and sigma for terminal atoms of
0.02
Zr1 \\sim Zr2 \\sim O1 \\sim O2 \\sim O5 \\sim O6 \\sim O7 \\sim O8: within 2A
with sigma of 0.01 and sigma for terminal atoms of 0.02
Uanis(O13) \\sim Ueq, Uanis(C1) \\sim Ueq, Uanis(C2) \\sim Ueq, Uanis(C3) \\sim
Ueq, Uanis(C4) \\sim Ueq, Uanis(C5) \\sim Ueq, Uanis(C6) \\sim Ueq, Uanis(C7)
\\sim Ueq, Uanis(C8) \\sim Ueq, Uanis(C9) \\sim Ueq, Uanis(C10) \\sim Ueq,
Uanis(C11) \\sim Ueq, Uanis(C12) \\sim Ueq, Uanis(C13) \\sim Ueq, Uanis(C14)
\\sim Ueq, Uanis(O5) \\sim Ueq: with sigma of 0.01 and sigma for terminal atoms
of 0.02
Uanis(O8) \\sim Ueq: with sigma of 0.002 and sigma for terminal atoms of 0.01
6. Others
 Fixed Sof: Zr3(0.25) Zr4(0.25) Zr5(0.25) O3(0.5) O4(0.5) O9(0.5) O10(0.25)
 O11(0.25) O12(0.25) O13(0.25) O14(0.25) C9(0.5) H9(0.5) C10(0.5) H10(0.5)
 C12(0.5) H12(0.5) C13(0.5) H13(0.5) C15(0.5) C16(0.5) C17(0.5) H17(0.5)
 C18(0.5) H18(0.5) C19(0.5) C20(0.5) H20(0.5) C21(0.5) H21(0.5) C22(0.5)
 C23(0.5) H23(0.5) C24(0.5) H24(0.5) C25(0.5) C26(0.5) H26(0.5) C27(0.5)
 H27(0.5) C29(0.25) O3A(0.5) O4A(0.5) O14A(0.25) C9A(0.5) H9A(0.5) C10A(0.5)
 H10A(0.5) C12A(0.5) H12A(0.5) C13A(0.5) H13A(0.5) C15A(0.5) C16A(0.5)
 C17A(0.5) H17A(0.5) C18A(0.5) H18A(0.5) C19A(0.5) C20A(0.5) H20A(0.5)
 C21A(0.5) H21A(0.5) C22A(0.5) C23A(0.5) H23A(0.5) C24A(0.5) H24A(0.5)
 C25A(0.5) C26A(0.5) H26A(0.5) C27A(0.5) H27A(0.5)
7.a Riding coordinates:
 C24(H24), C26(H26), C24A(H24A), C26A(H26A)
7.b Aromatic/amide H refined with riding coordinates:
 C3(H3), C4(H4), C6(H6), C7(H7), C9(H9), C10(H10), C12(H12), C13(H13),
 C17(H17), C18(H18), C20(H20), C21(H21), C23(H23), C27(H27), C9A(H9A),
 C10A(H10A), C12A(H12A), C13A(H13A), C17A(H17A), C18A(H18A), C20A(H20A),
 C21A(H21A), C23A(H23A), C27A(H27A)
7.c Fitted hexagon refined as free rotating group:
 C2(C3,C4,C5,C6,C7), C8(C9,C10,C11,C12,C13), C16(C17,C18,C19,C20,C21), C22(C23,
 C24,C25,C26,C27), C16A(C17A,C18A,C19A,C20A,C21A), C22A(C23A,C24A,C25A,C26A,
 C27A)
;
_olex2_submission_special_instructions 'No special instructions were received'
_oxdiff_exptl_absorpt_empirical_details
;
Empirical correction (ABSPACK) includes:
- Absorption correction using spherical harmonics
- Frame scaling
- Detector area scaling
;
_oxdiff_exptl_absorpt_empirical_full_max 1.969
_oxdiff_exptl_absorpt_empirical_full_min 0.657

loop_
_space_group_symop_operation_xyz
'x, y, z'
'-x, -y, z'
'x, -y, -z'
'-x, y, -z'
'x+1/2, y+1/2, z'
'-x+1/2, -y+1/2, z'
'x+1/2, -y+1/2, -z'
'-x+1/2, y+1/2, -z'
'-x, -y, -z'
'x, y, -z'
'-x, y, z'
'x, -y, z'
'-x+1/2, -y+1/2, -z'
'x+1/2, y+1/2, -z'
'-x+1/2, y+1/2, z'
'x+1/2, -y+1/2, z'

loop_
_atom_site_label
_atom_site_type_symbol
_atom_site_fract_x
_atom_site_fract_y
_atom_site_fract_z
_atom_site_U_iso_or_equiv
_atom_site_adp_type
_atom_site_occupancy
_atom_site_site_symmetry_order
_atom_site_calc_flag
_atom_site_refinement_flags_posn
_atom_site_refinement_flags_adp
_atom_site_refinement_flags_occupancy
_atom_site_disorder_assembly
_atom_site_disorder_group
Zr1 Zr 0.41779(4) 0.0000 0.40114(4) 0.0447(4) Uani 1 2 d S TU P . .
Zr2 Zr 0.5000 0.05797(2) 0.5000 0.0336(4) Uani 1 4 d S TU P . .
Zr3 Zr 0.0000 0.94198(5) 0.04448(13) 0.0695(6) Uani 0.5 2 d DS TU P A 1
Zr4 Zr 0.08160(12) 1.0000 0.14402(16) 0.0790(8) Uani 0.5 2 d DS TU P A 1
Zr5 Zr 0.08295(11) 1.0000 -0.05258(15) 0.0748(7) Uani 0.5 2 d DS TU P A 1
O1 O 0.3869(3) 0.04811(12) 0.3593(3) 0.0792(18) Uani 1 1 d . U . . .
O2 O 0.4380(3) 0.08470(11) 0.4259(3) 0.0533(12) Uani 1 1 d . U . . .
O3 O 0.0588(7) 0.9169(3) 0.1197(8) 0.106(4) Uani 0.5 1 d D U . A 1
O4 O 0.1136(8) 0.9543(2) 0.1822(9) 0.120(4) Uani 0.5 1 d D U . A 1
O5 O 0.4178(4) 0.0281(2) 0.5000 0.074(2) Uani 1 2 d S TU P . .
O6 O 0.5000 0.0283(2) 0.4004(5) 0.087(3) Uani 1 2 d S TU P . .
O7 O 0.3163(4) 0.0000 0.4032(6) 0.081(2) Uani 1 2 d S TU P . .
O8 O 0.4237(4) 0.0000 0.2782(4) 0.078(2) Uani 1 2 d S TU P . .
O9 O 0.0846(6) 0.9708(3) 0.0460(7) 0.101(4) Uani 0.5 1 d D U . A 1
O10 O 0.0769(7) 1.0000 0.2644(7) 0.111(7) Uani 0.5 2 d DS TU P A 1
O11 O 0.1851(6) 1.0000 0.1405(8) 0.152(10) Uani 0.5 2 d DS TU P A 1
O12 O 0.1860(6) 1.0000 -0.0390(8) 0.131(7) Uani 0.5 2 d DS TU P A 1
O13 O 0.0912(10) 1.0000 -0.1775(8) 0.125(7) Uani 0.5 2 d DS TU P A 1
O14 O 0.0000 0.9701(4) 0.1438(7) 0.091(4) Uani 0.5 2 d DS TU P A 1
C1 C 0.4041(4) 0.07597(17) 0.3735(4) 0.0545(18) Uani 1 1 d . U . . .
C2 C 0.3828(3) 0.10121(11) 0.3202(3) 0.062(2) Uani 1 1 d . U . . .
C3 C 0.4069(3) 0.13156(13) 0.3275(3) 0.079(3) Uani 1 1 d G U . . .
H3 H 0.4360 0.1361 0.3659 0.094 Uiso 1 1 calc R . . . .
C4 C 0.3884(3) 0.15521(10) 0.2784(3) 0.089(3) Uani 1 1 d G U . . .
H4 H 0.4049 0.1759 0.2833 0.106 Uiso 1 1 calc R . . . .
C5 C 0.3459(3) 0.14851(12) 0.2221(3) 0.071(2) Uani 1 1 d G U . . .
C6 C 0.3218(3) 0.11816(14) 0.2148(3) 0.106(3) Uani 1 1 d G U . . .
H6 H 0.2927 0.1136 0.1763 0.128 Uiso 1 1 calc R . . . .
C7 C 0.3403(3) 0.09452(10) 0.2639(4) 0.099(3) Uani 1 1 d G U . . .
H7 H 0.3238 0.0738 0.2589 0.119 Uiso 1 1 calc R . . . .
C8 C 0.3220(4) 0.17436(15) 0.1707(4) 0.081(2) Uani 1 1 d D U . . .
C9 C 0.2584(3) 0.1808(2) 0.1701(5) 0.087(3) Uani 0.5 1 d G U . B 1
H9 H 0.2308 0.1686 0.1998 0.105 Uiso 0.5 1 calc R . . B 1
C10 C 0.2354(3) 0.2052(2) 0.1260(6) 0.085(3) Uani 0.5 1 d G U . B 1
H10 H 0.1919 0.2096 0.1255 0.102 Uiso 0.5 1 calc R . . B 1
C11 C 0.2758(4) 0.22306(14) 0.0825(4) 0.0752(19) Uani 1 1 d DG U . B .
C12 C 0.3394(3) 0.2166(2) 0.0831(5) 0.083(3) Uani 0.5 1 d G U . B 1
H12 H 0.3670 0.2288 0.0534 0.100 Uiso 0.5 1 calc R . . B 1
C13 C 0.3625(3) 0.1922(2) 0.1272(6) 0.087(3) Uani 0.5 1 d G U . B 1
H13 H 0.4059 0.1878 0.1277 0.104 Uiso 0.5 1 calc R . . B 1
C14 C 0.2500 0.2500 0.0370(6) 0.071(3) Uani 1 2 d S TU P . .
C15 C 0.0939(10) 0.9253(3) 0.1753(11) 0.112(4) Uani 0.5 1 d D U . A 1
C16 C 0.1160(8) 0.8989(3) 0.2238(7) 0.115(4) Uani 0.5 1 d D U . A 1
C17 C 0.1660(8) 0.9046(3) 0.2713(9) 0.117(4) Uani 0.5 1 d G U . A 1
H17 H 0.1867 0.9244 0.2702 0.141 Uiso 0.5 1 calc R . . A 1
C18 C 0.1858(7) 0.8812(4) 0.3203(8) 0.119(4) Uani 0.5 1 d G U . A 1
H18 H 0.2200 0.8850 0.3528 0.142 Uiso 0.5 1 calc R . . A 1
C19 C 0.1556(8) 0.8521(3) 0.3219(8) 0.118(4) Uani 0.5 1 d DG U . A 1
C20 C 0.1056(8) 0.8465(3) 0.2744(9) 0.119(4) Uani 0.5 1 d G U . A 1
H20 H 0.0849 0.8266 0.2754 0.143 Uiso 0.5 1 calc R . . A 1
C21 C 0.0858(7) 0.8698(4) 0.2254(8) 0.116(4) Uani 0.5 1 d G U . A 1
H21 H 0.0516 0.8660 0.1929 0.140 Uiso 0.5 1 calc R . . A 1
C22 C 0.1821(8) 0.8280(3) 0.3736(8) 0.118(4) Uani 0.5 1 d D U . A 1
C23 C 0.2458(7) 0.8218(3) 0.3739(8) 0.118(4) Uani 0.5 1 d G U . A 1
H23 H 0.2733 0.8344 0.3451 0.142 Uiso 0.5 1 calc R . . A 1
C24 C 0.2691(5) 0.7969(4) 0.4162(9) 0.122(4) Uani 0.5 1 d G U . A 1
H24 H 0.3126 0.7926 0.4164 0.146 Uiso 0.5 1 d R . . A 1
C25 C 0.2288(7) 0.7784(3) 0.4583(7) 0.121(4) Uani 0.5 1 d DG U . A 1
C26 C 0.1652(7) 0.7847(3) 0.4581(7) 0.114(4) Uani 0.5 1 d G U . A 1
H26 H 0.1377 0.7720 0.4869 0.137 Uiso 0.5 1 d R . . A 1
C27 C 0.1418(6) 0.8095(4) 0.4157(8) 0.118(4) Uani 0.5 1 d G U . A 1
H27 H 0.0984 0.8138 0.4155 0.142 Uiso 0.5 1 calc R . . A 1
C28 C 0.2500 0.7500 0.5000 0.121(5) Uani 1 4 d DS TU P C 3
C29 C 0.2500 0.7500 0.5794(5) 0.118(7) Uani 0.5 2 d DS TU P C 3
O3A O 0.4397(7) 0.5835(3) 0.9708(6) 0.106(4) Uani 0.5 1 d D U . D 2
O4A O 0.3906(8) 0.5463(2) 0.9085(9) 0.112(5) Uani 0.5 1 d D U . D 2
O14A O 0.0000 0.9715(2) 0.0506(8) 0.077(4) Uani 0.5 2 d DS TU P E 2
C9A C 0.2730(5) 0.16852(19) 0.1216(6) 0.082(3) Uani 0.5 1 d D U . B 2
H9A H 0.2555 0.1479 0.1182 0.099 Uiso 0.5 1 calc R . . B 2
C10A C 0.2498(5) 0.1929(2) 0.0774(6) 0.085(3) Uani 0.5 1 d D U . B 2
H10A H 0.2163 0.1890 0.0439 0.102 Uiso 0.5 1 calc R . . B 2
C12A C 0.3243(5) 0.22869(19) 0.1316(6) 0.088(3) Uani 0.5 1 d D U . B 2
H12A H 0.3417 0.2493 0.1351 0.106 Uiso 0.5 1 calc R . . B 2
C13A C 0.3476(5) 0.2044(2) 0.1757(6) 0.087(3) Uani 0.5 1 d D U . B 2
H13A H 0.3811 0.2084 0.2092 0.105 Uiso 0.5 1 calc R . . B 2
C15A C 0.4010(12) 0.5762(3) 0.9175(11) 0.112(4) Uani 0.5 1 d D U . D 2
C16A C 0.3805(8) 0.6014(3) 0.8638(7) 0.118(4) Uani 0.5 1 d D U . D 2
C17A C 0.3445(8) 0.5938(2) 0.8019(8) 0.121(4) Uani 0.5 1 d G U . D 2
H17A H 0.3320 0.5725 0.7936 0.145 Uiso 0.5 1 calc R . . D 2
C18A C 0.3268(8) 0.6173(3) 0.7520(7) 0.125(4) Uani 0.5 1 d G U . D 2
H18A H 0.3022 0.6121 0.7097 0.150 Uiso 0.5 1 calc R . . D 2
C19A C 0.3450(8) 0.6484(3) 0.7641(7) 0.122(4) Uani 0.5 1 d DG U . D 2
C20A C 0.3810(8) 0.6560(2) 0.8261(8) 0.122(4) Uani 0.5 1 d G U . D 2
H20A H 0.3935 0.6772 0.8343 0.146 Uiso 0.5 1 calc R . . D 2
C21A C 0.3988(7) 0.6325(3) 0.8759(7) 0.122(4) Uani 0.5 1 d G U . D 2
H21A H 0.4234 0.6377 0.9183 0.147 Uiso 0.5 1 calc R . . D 2
C22A C 0.3201(8) 0.6747(3) 0.7163(7) 0.118(4) Uani 0.5 1 d D U . D 2
C23A C 0.2758(8) 0.6675(2) 0.6624(8) 0.112(4) Uani 0.5 1 d G U . D 2
H23A H 0.2622 0.6463 0.6559 0.134 Uiso 0.5 1 calc R . . D 2
C24A C 0.2513(7) 0.6914(3) 0.6178(7) 0.110(4) Uani 0.5 1 d G U . D 2
H24A H 0.2210 0.6865 0.5809 0.132 Uiso 0.5 1 d R . . D 2
C25A C 0.2711(8) 0.7224(3) 0.6273(7) 0.117(4) Uani 0.5 1 d DG U . D 2
C26A C 0.3155(8) 0.7295(2) 0.6812(8) 0.124(4) Uani 0.5 1 d G U . D 2
H26A H 0.3290 0.7507 0.6877 0.149 Uiso 0.5 1 d R . . D 2
C27A C 0.3400(7) 0.7057(3) 0.7257(7) 0.127(4) Uani 0.5 1 d G U . D 2
H27A H 0.3703 0.7106 0.7626 0.153 Uiso 0.5 1 calc R . . D 2

loop_
_atom_site_aniso_label
_atom_site_aniso_U_11
_atom_site_aniso_U_22
_atom_site_aniso_U_33
_atom_site_aniso_U_23
_atom_site_aniso_U_13
_atom_site_aniso_U_12
Zr1 0.0771(7) 0.0212(5) 0.0357(6) 0.000 -0.0175(4) 0.000
Zr2 0.0658(8) 0.0133(6) 0.0218(6) 0.000 0.000 0.000
Zr3 0.0933(15) 0.0661(15) 0.0490(12) 0.0022(10) 0.000 0.000
Zr4 0.0907(17) 0.0760(18) 0.0703(16) 0.000 -0.0269(13) 0.000
Zr5 0.0925(16) 0.0697(16) 0.0624(13) 0.000 0.0201(11) 0.000
O1 0.126(5) 0.030(3) 0.081(4) 0.011(3) -0.057(4) 0.004(3)
O2 0.092(4) 0.026(2) 0.042(3) 0.002(2) -0.008(2) 0.008(2)
O3 0.136(9) 0.097(8) 0.085(8) 0.003(7) -0.026(7) 0.035(7)
O4 0.144(10) 0.097(8) 0.119(9) -0.004(8) -0.039(8) 0.040(8)
O5 0.131(6) 0.052(4) 0.040(3) 0.000 0.000 -0.033(4)
O6 0.068(4) 0.072(6) 0.120(7) -0.075(6) 0.000 0.000
O7 0.064(4) 0.052(5) 0.127(7) 0.000 -0.025(4) 0.000
O8 0.143(6) 0.071(5) 0.021(3) 0.000 -0.028(3) 0.000
O9 0.152(9) 0.063(8) 0.089(6) 0.006(5) 0.005(6) -0.038(7)
O10 0.093(12) 0.15(2) 0.089(7) 0.000 -0.031(8) 0.000
O11 0.084(7) 0.21(3) 0.163(19) 0.000 -0.014(10) 0.000
O12 0.095(8) 0.17(2) 0.124(14) 0.000 0.039(8) 0.000
O13 0.141(11) 0.138(12) 0.095(6) 0.000 0.035(8) 0.000
O14 0.096(7) 0.057(9) 0.119(10) -0.022(8) 0.000 0.000
C1 0.077(4) 0.032(3) 0.054(4) 0.015(3) -0.023(4) 0.002(3)
C2 0.089(5) 0.041(4) 0.057(4) 0.019(3) -0.014(4) 0.014(3)
C3 0.104(6) 0.058(5) 0.074(5) 0.013(4) -0.020(4) 0.005(4)
C4 0.119(6) 0.058(5) 0.089(6) 0.028(5) -0.020(5) 0.006(5)
C5 0.112(6) 0.048(4) 0.053(4) 0.005(3) -0.013(4) 0.021(4)
C6 0.147(7) 0.073(6) 0.099(6) 0.021(5) -0.048(6) 0.010(5)
C7 0.150(7) 0.055(5) 0.092(6) 0.019(5) -0.046(6) 0.001(5)
C8 0.118(4) 0.061(4) 0.064(4) 0.015(3) -0.010(3) 0.021(3)
C9 0.117(5) 0.069(5) 0.075(5) 0.017(4) -0.007(5) 0.020(5)
C10 0.118(5) 0.070(5) 0.067(5) 0.012(4) -0.007(4) 0.025(4)
C11 0.126(4) 0.052(3) 0.047(3) 0.002(3) -0.010(3) 0.026(3)
C12 0.118(5) 0.066(5) 0.066(5) 0.008(4) -0.005(5) 0.012(5)
C13 0.115(5) 0.069(5) 0.076(5) 0.012(4) -0.009(5) 0.014(4)
C14 0.117(7) 0.046(5) 0.051(5) 0.000 0.000 0.028(5)
C15 0.140(9) 0.099(7) 0.098(7) -0.001(7) -0.031(6) 0.038(7)
C16 0.142(9) 0.105(7) 0.098(7) 0.005(7) -0.030(7) 0.033(7)
C17 0.133(9) 0.115(8) 0.104(9) 0.008(7) -0.029(7) 0.036(8)
C18 0.138(9) 0.123(8) 0.095(8) 0.009(8) -0.025(7) 0.038(8)
C19 0.145(8) 0.119(8) 0.089(7) 0.013(7) -0.014(6) 0.041(7)
C20 0.146(9) 0.115(8) 0.097(9) 0.014(8) -0.018(7) 0.032(8)
C21 0.144(9) 0.109(8) 0.096(8) 0.009(8) -0.022(7) 0.027(8)
C22 0.149(8) 0.130(8) 0.075(7) 0.011(6) -0.002(6) 0.054(7)
C23 0.148(9) 0.139(10) 0.068(8) 0.009(7) 0.002(7) 0.063(8)
C24 0.153(9) 0.140(10) 0.071(8) 0.006(7) 0.009(7) 0.068(8)
C25 0.155(9) 0.139(9) 0.070(7) 0.003(6) 0.011(6) 0.069(8)
C26 0.153(9) 0.128(9) 0.061(7) 0.010(7) 0.005(7) 0.070(8)
C27 0.158(9) 0.126(9) 0.071(8) 0.014(7) 0.002(7) 0.060(8)
C28 0.157(11) 0.142(11) 0.063(8) 0.000 0.000 0.074(9)
C29 0.169(15) 0.122(14) 0.063(9) 0.000 0.000 0.059(13)
O3A 0.163(9) 0.074(7) 0.079(8) -0.013(6) -0.038(6) 0.035(7)
O4A 0.156(12) 0.080(7) 0.101(10) -0.010(8) -0.043(9) 0.022(9)
O14A 0.101(9) 0.034(7) 0.095(8) -0.003(7) 0.000 0.000
C9A 0.123(6) 0.061(5) 0.063(5) 0.018(5) -0.017(5) 0.026(5)
C10A 0.126(6) 0.061(5) 0.068(5) 0.017(5) -0.017(5) 0.027(5)
C12A 0.129(6) 0.063(5) 0.073(5) 0.010(5) -0.017(5) 0.018(5)
C13A 0.126(6) 0.065(5) 0.071(5) 0.013(5) -0.013(5) 0.014(5)
C15A 0.166(9) 0.083(6) 0.086(7) -0.020(6) -0.044(7) 0.042(7)
C16A 0.177(9) 0.087(6) 0.090(7) -0.016(6) -0.045(7) 0.053(7)
C17A 0.177(10) 0.092(7) 0.093(8) -0.016(7) -0.045(8) 0.054(8)
C18A 0.183(10) 0.097(7) 0.095(8) -0.014(7) -0.043(8) 0.054(8)
C19A 0.185(9) 0.095(6) 0.086(7) -0.009(6) -0.035(7) 0.057(7)
C20A 0.185(10) 0.093(7) 0.087(8) -0.005(7) -0.040(7) 0.054(8)
C21A 0.185(10) 0.092(7) 0.089(8) -0.002(7) -0.048(8) 0.044(8)
C22A 0.185(9) 0.100(7) 0.070(7) -0.005(6) -0.028(7) 0.051(8)
C23A 0.169(10) 0.103(8) 0.063(7) 0.006(7) -0.017(7) 0.049(8)
C24A 0.165(10) 0.105(8) 0.061(7) 0.007(7) -0.012(7) 0.049(9)
C25A 0.174(10) 0.108(8) 0.068(7) 0.005(7) -0.010(7) 0.050(9)
C26A 0.193(11) 0.104(8) 0.077(8) 0.002(7) -0.025(8) 0.050(9)
C27A 0.200(11) 0.102(7) 0.080(8) 0.002(7) -0.033(8) 0.047(8)

loop_
_atom_type_symbol
_atom_type_description
_atom_type_scat_dispersion_real
_atom_type_scat_dispersion_imag
_atom_type_scat_source
C C 0.0181 0.0091 'International Tables Vol C Tables 4.2.6.8 and 6.1.1.4'
O O 0.0492 0.0322 'International Tables Vol C Tables 4.2.6.8 and 6.1.1.4'
Zr Zr -0.1862 2.2449 'International Tables Vol C Tables 4.2.6.8 and 6.1.1.4'
H H 0.0000 0.0000 'International Tables Vol C Tables 4.2.6.8 and 6.1.1.4'

loop_
_geom_angle_atom_site_label_1
_geom_angle_atom_site_label_2
_geom_angle_atom_site_label_3
_geom_angle
_geom_angle_site_symmetry_1
_geom_angle_site_symmetry_3
Zr1 Zr1 Zr1 90.0 2_655 10_556
Zr2 Zr1 Zr1 59.782(15) 9_656 2_655
Zr2 Zr1 Zr1 59.601(14) . 10_556
Zr2 Zr1 Zr1 59.782(15) . 2_655
Zr2 Zr1 Zr1 59.600(14) 9_656 10_556
Zr2 Zr1 Zr2 88.93(3) 9_656 .
O1 Zr1 Zr1 109.30(16) 12 10_556
O1 Zr1 Zr1 106.97(18) 12 2_655
O1 Zr1 Zr1 106.97(18) . 2_655
O1 Zr1 Zr1 109.30(16) . 10_556
O1 Zr1 Zr2 160.53(14) 12 .
O1 Zr1 Zr2 160.53(14) . 9_656
O1 Zr1 Zr2 71.67(13) . .
O1 Zr1 Zr2 71.67(13) 12 9_656
O1 Zr1 O1 127.7(3) 12 .
O5 Zr1 Zr1 33.82(19) . 10_556
O5 Zr1 Zr1 33.82(19) 3_556 10_556
O5 Zr1 Zr1 90.0(2) . 2_655
O5 Zr1 Zr1 90.0(2) 3_556 2_655
O5 Zr1 Zr2 35.9(2) . .
O5 Zr1 Zr2 88.2(2) . 9_656
O5 Zr1 Zr2 88.2(2) 3_556 .
O5 Zr1 Zr2 35.9(2) 3_556 9_656
O5 Zr1 O1 140.7(3) 3_556 .
O5 Zr1 O1 140.7(3) . 12
O5 Zr1 O1 77.0(3) . .
O5 Zr1 O1 77.0(3) 3_556 12
O5 Zr1 O5 67.6(4) . 3_556
O5 Zr1 O7 89.2(3) 3_556 .
O5 Zr1 O7 89.2(3) . .
O5 Zr1 O8 146.04(18) 3_556 .
O5 Zr1 O8 146.04(18) . .
O6 Zr1 Zr1 34.2(2) . 2_655
O6 Zr1 Zr1 34.2(2) 2_655 2_655
O6 Zr1 Zr1 90.3(3) . 10_556
O6 Zr1 Zr1 90.3(3) 2_655 10_556
O6 Zr1 Zr2 88.9(3) 2_655 .
O6 Zr1 Zr2 36.2(2) . .
O6 Zr1 Zr2 88.9(3) . 9_656
O6 Zr1 Zr2 36.2(2) 2_655 9_656
O6 Zr1 O1 74.6(3) 2_655 12
O6 Zr1 O1 138.1(3) 2_655 .
O6 Zr1 O1 74.6(3) . .
O6 Zr1 O1 138.1(3) . 12
O6 Zr1 O5 72.1(3) . .
O6 Zr1 O5 108.5(4) . 3_556
O6 Zr1 O5 72.1(3) 2_655 3_556
O6 Zr1 O5 108.5(4) 2_655 .
O6 Zr1 O6 68.4(4) . 2_655
O6 Zr1 O7 145.8(2) . .
O6 Zr1 O7 145.8(2) 2_655 .
O6 Zr1 O8 86.9(3) 2_655 .
O6 Zr1 O8 86.9(3) . .
O7 Zr1 Zr1 89.0(3) . 10_556
O7 Zr1 Zr1 179.0(3) . 2_655
O7 Zr1 Zr2 119.64(16) . .
O7 Zr1 Zr2 119.64(16) . 9_656
O7 Zr1 O1 73.4(2) . 12
O7 Zr1 O1 73.4(2) . .
O7 Zr1 O8 94.3(4) . .
O8 Zr1 Zr1 176.7(2) . 10_556
O8 Zr1 Zr1 86.7(2) . 2_655
O8 Zr1 Zr2 118.44(15) . 9_656
O8 Zr1 Zr2 118.44(15) . .
O8 Zr1 O1 71.75(19) . 12
O8 Zr1 O1 71.75(19) . .
Zr1 Zr2 Zr1 60.80(3) 10_556 .
Zr1 Zr2 Zr1 91.07(3) 9_656 .
Zr1 Zr2 Zr1 60.80(3) 2_655 9_656
Zr1 Zr2 Zr1 60.43(3) 2_655 .
Zr1 Zr2 Zr1 60.43(3) 10_556 9_656
Zr1 Zr2 Zr1 91.07(3) 10_556 2_655
O2 Zr2 Zr1 166.57(13) 10_556 2_655
O2 Zr2 Zr1 111.27(14) . 10_556
O2 Zr2 Zr1 75.50(13) . .
O2 Zr2 Zr1 111.08(13) . 2_655
O2 Zr2 Zr1 111.08(13) 11_655 .
O2 Zr2 Zr1 166.57(13) 11_655 10_556
O2 Zr2 Zr1 111.08(13) 4_656 10_556
O2 Zr2 Zr1 75.50(12) 4_656 9_656
O2 Zr2 Zr1 166.57(13) 4_656 .
O2 Zr2 Zr1 111.27(14) 11_655 9_656
O2 Zr2 Zr1 111.27(14) 10_556 .
O2 Zr2 Zr1 111.08(13) 10_556 9_656
O2 Zr2 Zr1 111.27(14) 4_656 2_655
O2 Zr2 Zr1 166.57(13) . 9_656
O2 Zr2 Zr1 75.50(13) 10_556 10_556
O2 Zr2 Zr1 75.50(12) 11_655 2_655
O2 Zr2 O2 117.9(3) 4_656 .
O2 Zr2 O2 74.6(3) 4_656 10_556
O2 Zr2 O2 74.6(3) 4_656 11_655
O2 Zr2 O2 74.6(3) 11_655 .
O2 Zr2 O2 117.9(3) 11_655 10_556
O2 Zr2 O2 74.6(3) 10_556 .
O5 Zr2 Zr1 90.0(2) . 2_655
O5 Zr2 Zr1 90.0(2) . 9_656
O5 Zr2 Zr1 35.17(12) . .
O5 Zr2 Zr1 90.0(2) 11_655 10_556
O5 Zr2 Zr1 90.0(2) 11_655 .
O5 Zr2 Zr1 35.17(12) . 10_556
O5 Zr2 Zr1 35.18(12) 11_655 2_655
O5 Zr2 Zr1 35.18(12) 11_655 9_656
O5 Zr2 O2 142.46(13) 11_655 10_556
O5 Zr2 O2 79.0(2) 11_655 4_656
O5 Zr2 O2 79.0(2) 11_655 11_655
O5 Zr2 O2 79.0(2) . 10_556
O5 Zr2 O2 142.46(13) . 4_656
O5 Zr2 O2 142.46(13) . 11_655
O5 Zr2 O2 79.0(2) . .
O5 Zr2 O2 142.47(13) 11_655 .
O5 Zr2 O5 108.6(5) 11_655 .
O5 Zr2 O6 70.39(18) . 10_556
O5 Zr2 O6 70.40(18) 11_655 .
O5 Zr2 O6 70.39(18) . .
O5 Zr2 O6 70.40(18) 11_655 10_556
O6 Zr2 Zr1 35.23(14) . 2_655
O6 Zr2 Zr1 35.23(14) 10_556 9_656
O6 Zr2 Zr1 35.23(14) 10_556 10_556
O6 Zr2 Zr1 90.6(3) 10_556 2_655
O6 Zr2 Zr1 90.6(3) . 10_556
O6 Zr2 Zr1 90.6(3) . 9_656
O6 Zr2 Zr1 35.23(14) . .
O6 Zr2 Zr1 90.6(3) 10_556 .
O6 Zr2 O2 142.38(15) . 10_556
O6 Zr2 O2 78.5(3) 10_556 4_656
O6 Zr2 O2 78.5(3) 10_556 10_556
O6 Zr2 O2 78.5(3) . 11_655
O6 Zr2 O2 142.38(15) 10_556 11_655
O6 Zr2 O2 78.5(3) . .
O6 Zr2 O2 142.38(15) 10_556 .
O6 Zr2 O2 142.38(15) . 4_656
O6 Zr2 O6 109.8(6) . 10_556
Zr3 Zr3 Zr5 60.15(5) 10 2_575
Zr3 Zr3 Zr5 92.74(8) 10 9_575
Zr3 Zr3 Zr5 60.15(5) 10 .
Zr3 Zr3 Zr5 92.74(8) 10 10
Zr3 Zr3 O3 129.3(4) 10 .
Zr3 Zr3 O3 129.3(4) 10 11
Zr3 Zr3 O9 53.4(2) 10 10
Zr3 Zr3 O9 90.7(3) 10 .
Zr3 Zr3 O9 90.7(3) 10 11
Zr3 Zr3 O9 53.4(2) 10 4
Zr3 Zr3 O14 146.2(4) 10 .
Zr5 Zr3 Zr5 32.59(10) 10 .
Zr5 Zr3 Zr5 75.75(8) 10 2_575
Zr5 Zr3 Zr5 71.75(9) 10 9_575
Zr5 Zr3 Zr5 32.59(10) 9_575 2_575
Zr5 Zr3 Zr5 61.17(8) 2_575 .
Zr5 Zr3 Zr5 75.75(8) 9_575 .
O3 Zr3 Zr5 111.4(5) 11 2_575
O3 Zr3 Zr5 136.1(4) 11 10
O3 Zr3 Zr5 111.4(5) . .
O3 Zr3 Zr5 165.2(4) . 2_575
O3 Zr3 Zr5 165.2(4) 11 .
O3 Zr3 Zr5 91.5(5) 11 9_575
O3 Zr3 Zr5 136.1(4) . 9_575
O3 Zr3 Zr5 91.5(5) . 10
O3 Zr3 O3 72.6(10) 11 .
O3 Zr3 O9 101.9(6) . 10
O3 Zr3 O9 174.4(6) . 4
O3 Zr3 O9 139.6(6) 11 .
O3 Zr3 O9 101.9(6) 11 4
O3 Zr3 O9 77.3(6) . .
O3 Zr3 O9 174.4(6) 11 10
O3 Zr3 O9 77.3(6) 11 11
O3 Zr3 O9 139.6(6) . 11
O3 Zr3 O14 75.6(5) . .
O3 Zr3 O14 75.6(5) 11 .
O9 Zr3 Zr5 20.2(4) 11 9_575
O9 Zr3 Zr5 20.2(4) . 10
O9 Zr3 Zr5 91.9(4) 11 10
O9 Zr3 Zr5 43.5(2) 4 9_575
O9 Zr3 Zr5 43.5(2) 10 10
O9 Zr3 Zr5 18.1(3) 10 .
O9 Zr3 Zr5 74.2(3) 10 2_575
O9 Zr3 Zr5 36.1(3) . .
O9 Zr3 Zr5 91.9(4) . 9_575
O9 Zr3 Zr5 92.1(4) 11 .
O9 Zr3 Zr5 74.2(3) 4 .
O9 Zr3 Zr5 92.1(4) . 2_575
O9 Zr3 Zr5 93.2(3) 10 9_575
O9 Zr3 Zr5 36.1(3) 11 2_575
O9 Zr3 Zr5 93.2(3) 4 10
O9 Zr3 Zr5 18.1(3) 4 2_575
O9 Zr3 O9 83.5(6) 4 10
O9 Zr3 O9 108.0(6) 11 10
O9 Zr3 O9 37.3(5) . 10
O9 Zr3 O9 112.1(8) . 11
O9 Zr3 O9 108.0(6) . 4
O9 Zr3 O9 37.3(5) 11 4
O14 Zr3 Zr5 91.3(4) . .
O14 Zr3 Zr5 60.7(3) . 9_575
O14 Zr3 Zr5 60.7(3) . 10
O14 Zr3 Zr5 91.3(4) . 2_575
O14 Zr3 O9 71.3(4) . .
O14 Zr3 O9 104.2(4) . 10
O14 Zr3 O9 104.2(4) . 4
O14 Zr3 O9 71.3(4) . 11
Zr4 Zr4 Zr3 60.04(5) 2_575 .
Zr5 Zr4 Zr3 59.97(8) 10 .
Zr5 Zr4 Zr4 91.01(13) 10 2_575
Zr5 Zr4 O4 108.1(5) 10 12_575
Zr5 Zr4 O4 108.1(5) 10 .
Zr5 Zr4 O9 35.1(3) 10 12_575
Zr5 Zr4 O9 35.1(3) 10 .
Zr5 Zr4 O10 178.4(5) 10 .
Zr5 Zr4 O11 87.4(4) 10 .
Zr5 Zr4 O14 90.7(4) 10 2_575
Zr5 Zr4 O14 90.7(4) 10 .
O4 Zr4 Zr3 72.1(4) . .
O4 Zr4 Zr3 161.1(4) 12_575 .
O4 Zr4 Zr4 108.5(5) . 2_575
O4 Zr4 Zr4 108.5(5) 12_575 2_575
O4 Zr4 O4 126.8(8) 12_575 .
O4 Zr4 O11 72.1(5) . .
O4 Zr4 O11 72.1(5) 12_575 .
O9 Zr4 Zr3 36.4(3) . .
O9 Zr4 Zr3 90.0(4) 12_575 .
O9 Zr4 Zr4 91.7(4) . 2_575
O9 Zr4 Zr4 91.7(4) 12_575 2_575
O9 Zr4 O4 139.7(6) . 12_575
O9 Zr4 O4 74.7(6) 12_575 12_575
O9 Zr4 O4 139.7(6) 12_575 .
O9 Zr4 O4 74.7(6) . .
O9 Zr4 O9 70.1(6) 12_575 .
O9 Zr4 O10 144.9(3) . .
O9 Zr4 O10 144.9(3) 12_575 .
O9 Zr4 O11 87.0(5) 12_575 .
O9 Zr4 O11 87.0(5) . .
O9 Zr4 O14 111.0(5) 12_575 .
O9 Zr4 O14 71.7(4) 12_575 2_575
O9 Zr4 O14 71.7(4) . .
O9 Zr4 O14 111.0(5) . 2_575
O10 Zr4 Zr3 119.1(3) . .
O10 Zr4 Zr4 87.3(4) . 2_575
O10 Zr4 O4 72.5(5) . 12_575
O10 Zr4 O4 72.5(5) . .
O10 Zr4 O11 94.3(5) . .
O11 Zr4 Zr3 119.0(2) . .
O11 Zr4 Zr4 178.4(4) . 2_575
O13 Zr4 Zr3 130.0(8) 10 .
O13 Zr4 Zr4 108.8(18) 10 2_575
O13 Zr4 Zr5 160.1(19) 10 10
O13 Zr4 O4 66.3(6) 10 .
O13 Zr4 O4 66.3(6) 10 12_575
O13 Zr4 O9 139.9(9) 10 12_575
O13 Zr4 O9 139.9(9) 10 .
O13 Zr4 O10 21.5(19) 10 .
O13 Zr4 O11 73(2) 10 .
O13 Zr4 O14 105.3(15) 10 2_575
O13 Zr4 O14 105.3(15) 10 .
O14 Zr4 Zr3 35.3(3) . .
O14 Zr4 Zr3 90.3(4) 2_575 .
O14 Zr4 Zr4 35.9(3) . 2_575
O14 Zr4 Zr4 35.9(3) 2_575 2_575
O14 Zr4 O4 74.5(5) 2_575 12_575
O14 Zr4 O4 74.5(5) . .
O14 Zr4 O4 141.4(6) 2_575 .
O14 Zr4 O4 141.4(6) . 12_575
O14 Zr4 O10 88.0(5) . .
O14 Zr4 O10 88.0(5) 2_575 .
O14 Zr4 O11 144.1(3) . .
O14 Zr4 O11 144.1(3) 2_575 .
O14 Zr4 O14 71.7(7) . 2_575
Zr4 Zr5 Zr3 92.14(11) 10 10
Zr4 Zr5 Zr5 178.98(13) 10 10
Zr4 Zr5 O9 145.1(3) 10 .
Zr4 Zr5 O9 145.1(3) 10 12_575
Zr4 Zr5 O11 55.3(3) 10 10
Zr4 Zr5 O12 97.3(4) 10 .
Zr4 Zr5 O13 5.5(6) 10 .
Zr4 Zr5 O14 52.3(3) 10 9_575
Zr4 Zr5 O14 52.3(3) 10 10
Zr5 Zr5 Zr3 87.26(8) 10 10
Zr5 Zr5 O9 34.9(3) 10 .
Zr5 Zr5 O9 34.9(3) 10 12_575
Zr5 Zr5 O11 125.7(3) 10 10
Zr5 Zr5 O12 83.7(4) 10 .
Zr5 Zr5 O13 175.5(5) 10 .
Zr5 Zr5 O14 126.8(2) 10 9_575
Zr5 Zr5 O14 126.8(2) 10 10
O9 Zr5 Zr3 60.5(3) . 10
O9 Zr5 Zr3 144.8(7) 3_575 10
O9 Zr5 Zr3 115.7(4) 12_575 10
O9 Zr5 Zr3 37.5(6) 10 10
O9 Zr5 Zr4 95.5(6) 10 10
O9 Zr5 Zr4 95.5(6) 3_575 10
O9 Zr5 Zr5 84.5(6) 10 10
O9 Zr5 Zr5 84.5(6) 3_575 10
O9 Zr5 O9 119.4(5) 10 12_575
O9 Zr5 O9 168.6(12) 3_575 10
O9 Zr5 O9 49.6(8) 10 .
O9 Zr5 O9 49.6(8) 3_575 12_575
O9 Zr5 O9 119.4(5) 3_575 .
O9 Zr5 O9 69.9(6) 12_575 .
O9 Zr5 O11 91.9(6) 3_575 10
O9 Zr5 O11 117.8(5) . 10
O9 Zr5 O11 91.9(6) 10 10
O9 Zr5 O11 117.8(5) 12_575 10
O9 Zr5 O12 83.9(5) . .
O9 Zr5 O12 87.8(6) 3_575 .
O9 Zr5 O12 87.8(6) 10 .
O9 Zr5 O12 83.9(5) 12_575 .
O9 Zr5 O13 95.3(6) 3_575 .
O9 Zr5 O13 144.7(3) 12_575 .
O9 Zr5 O13 144.7(3) . .
O9 Zr5 O13 95.3(6) 10 .
O9 Zr5 O14 67.3(7) 3_575 9_575
O9 Zr5 O14 67.3(7) 10 10
O9 Zr5 O14 103.7(4) . 10
O9 Zr5 O14 122.5(7) 10 9_575
O9 Zr5 O14 140.1(4) 12_575 10
O9 Zr5 O14 103.7(4) 12_575 9_575
O9 Zr5 O14 140.1(4) . 9_575
O9 Zr5 O14 122.5(7) 3_575 10
O11 Zr5 Zr3 120.24(12) 10 10
O11 Zr5 O14 100.3(3) 10 9_575
O11 Zr5 O14 100.3(3) 10 10
O12 Zr5 Zr3 125.26(7) . 10
O12 Zr5 O11 42.0(6) . 10
O12 Zr5 O13 91.8(5) . .
O12 Zr5 O14 135.6(4) . 9_575
O12 Zr5 O14 135.6(4) . 10
O13 Zr5 Zr3 95.4(3) . 10
O13 Zr5 O11 49.8(7) . 10
O13 Zr5 O14 56.9(5) . 9_575
O13 Zr5 O14 56.9(5) . 10
O14 Zr5 Zr3 91.2(3) 9_575 10
O14 Zr5 Zr3 43.2(3) 10 10
O14 Zr5 O14 55.3(6) 10 9_575
C1 O1 Zr1 133.4(5) . .
C1 O2 Zr2 131.2(4) . .
C15 O3 Zr3 133.8(11) . .
C15 O4 Zr4 135.2(11) . .
Zr1 O5 Zr1 112.4(4) . 10_556
Zr1 O5 Zr2 109.0(3) 10_556 .
Zr1 O5 Zr2 109.0(3) . .
Zr1 O6 Zr1 111.6(4) 2_655 .
Zr1 O6 Zr2 108.6(3) 2_655 .
Zr1 O6 Zr2 108.6(3) . .
Zr3 O9 Zr3 35.9(2) . 10
Zr4 O9 Zr3 136.5(6) . 10
Zr4 O9 Zr3 107.8(5) . .
Zr4 O9 Zr5 109.9(5) . .
Zr5 O9 Zr3 122.3(10) 10 .
Zr5 O9 Zr3 76.0(4) . 10
Zr5 O9 Zr3 119.0(9) 10 10
Zr5 O9 Zr3 107.2(6) . .
Zr5 O9 Zr4 49.4(5) 10 .
Zr5 O9 Zr5 60.5(5) 10 .
Zr5 O9 O9 95.5(6) 10 10
O9 O9 Zr3 53.4(2) 10 10
O9 O9 Zr3 89.3(3) 10 .
O9 O9 Zr4 144.9(3) 10 .
O9 O9 Zr5 34.9(3) 10 .
O13 O10 Zr4 8.4(8) 10 .
Zr4 O11 Zr5 37.4(3) . 10
O12 O11 Zr4 92.2(8) 10 .
O12 O11 Zr5 54.8(6) 10 10
O11 O12 Zr5 83.1(6) 10 .
O12 O12 Zr5 96.3(4) 10 .
O12 O12 O11 179.4(6) 10 10
Zr4 O13 Zr5 14.4(13) 10 .
Zr4 O13 O10 150(3) 10 10
O10 O13 Zr5 164.4(15) 10 .
Zr3 O14 Zr4 109.1(4) . 2_575
Zr3 O14 Zr4 109.1(4) . .
Zr3 O14 Zr5 76.1(4) . 10
Zr3 O14 Zr5 76.1(4) . 9_575
Zr4 O14 Zr4 108.3(7) 2_575 .
Zr4 O14 Zr5 37.0(2) . 10
Zr4 O14 Zr5 37.0(2) 2_575 9_575
Zr4 O14 Zr5 105.0(6) 2_575 10
Zr4 O14 Zr5 105.0(6) . 9_575
Zr5 O14 Zr5 81.4(4) 9_575 10
O1 C1 C2 116.6(6) . .
O2 C1 O1 126.9(6) . .
O2 C1 C2 116.5(6) . .
C3 C2 C1 119.0(4) . .
C3 C2 C7 120.0 . .
C7 C2 C1 121.0(4) . .
C4 C3 C2 120.0 . .
C3 C4 C5 120.0 . .
C4 C5 C8 121.0(5) . .
C6 C5 C4 120.0 . .
C6 C5 C8 118.9(5) . .
C5 C6 C7 120.0 . .
C6 C7 C2 120.0 . .
C9 C8 C5 118.5(6) . .
C9 C8 C13 120.0 . .
C13 C8 C5 121.4(6) . .
C9A C8 C5 120.6(6) . .
C13A C8 C5 119.2(6) . .
C13A C8 C9A 120.1(4) . .
C10 C9 C8 120.0 . .
C9 C10 C11 120.0 . .
C10 C11 C14 119.1(5) . .
C12 C11 C10 120.0 . .
C12 C11 C14 120.9(5) . .
C10A C11 C14 120.6(6) . .
C12A C11 C14 119.3(6) . .
C12A C11 C10A 120.0(4) . .
C11 C12 C13 120.0 . .
C12 C13 C8 120.0 . .
C11 C14 C11 114.5(11) 6 .
C14 C14 C11 122.8(7) 13 6
C14 C14 C11 122.8(4) 13 .
O3 C15 O4 121.3(14) . .
O3 C15 C16 115.2(11) . .
O4 C15 C16 123.1(12) . .
C17 C16 C15 118.2(12) . .
C17 C16 C21 120.0 . .
C21 C16 C15 121.7(12) . .
C16 C17 C18 120.0 . .
C19 C18 C17 120.0 . .
C18 C19 C20 120.0 . .
C18 C19 C22 116.0(13) . .
C20 C19 C22 123.9(13) . .
C21 C20 C19 120.0 . .
C20 C21 C16 120.0 . .
C23 C22 C19 120.5(13) . .
C23 C22 C27 120.0 . .
C27 C22 C19 119.1(13) . .
C24 C23 C22 120.0 . .
C23 C24 C25 120.0 . .
C24 C25 C25 122.9 . 10_556
C26 C25 C24 120.0 . .
C26 C25 C25 90.2 . 10_556
C25 C26 C26 89.8 . 10_556
C25 C26 C27 120.0 . .
C27 C26 C26 123.1 . 10_556
C26 C27 C22 120.0 . .
C29 C28 C29 180.0 13_566 .
O3A O3A C15A 137.2(15) 10_557 .
C10A C9A C8 119.9(5) . .
C9A C10A C11 119.8(5) . .
C11 C12A C13A 120.4(5) . .
C8 C13A C12A 119.8(5) . .
O3A C15A C16A 119.2(11) . .
O4A C15A O3A 115.7(12) . .
O4A C15A C16A 124.2(11) . .
C17A C16A C15A 120.7(11) . .
C17A C16A C21A 120.0 . .
C21A C16A C15A 119.3(11) . .
C16A C17A C18A 120.0 . .
C19A C18A C17A 120.0 . .
C18A C19A C22A 120.8(12) . .
C20A C19A C18A 120.0 . .
C20A C19A C22A 118.8(11) . .
C19A C20A C21A 120.0 . .
C20A C21A C16A 120.0 . .
C23A C22A C19A 118.5(12) . .
C23A C22A C27A 120.0 . .
C27A C22A C19A 121.4(12) . .
C22A C23A C24A 120.0 . .
C23A C24A C25A 120.0 . .
C26A C25A C24A 120.0 . .
C25A C26A C27A 120.0 . .
C26A C27A C22A 120.0 . .

loop_
_geom_bond_atom_site_label_1
_geom_bond_atom_site_label_2
_geom_bond_distance
_geom_bond_site_symmetry_2
Zr1 Zr1 3.5444(15) 10_556
Zr1 Zr1 3.5252(18) 2_655
Zr1 Zr2 3.5022(8) 9_656
Zr1 Zr2 3.5022(8) .
Zr1 O1 2.268(5) 12
Zr1 O1 2.268(5) .
Zr1 O5 2.133(5) 3_556
Zr1 O5 2.133(5) .
Zr1 O6 2.131(5) .
Zr1 O6 2.131(5) 2_655
Zr1 O7 2.176(8) .
Zr1 O8 2.207(7) .
Zr2 Zr1 3.5022(8) 2_655
Zr2 Zr1 3.5022(8) 9_656
Zr2 Zr1 3.5022(8) 10_556
Zr2 O2 2.193(5) .
Zr2 O2 2.193(5) 11_655
Zr2 O2 2.193(5) 10_556
Zr2 O2 2.193(5) 4_656
Zr2 O5 2.170(8) 11_655
Zr2 O5 2.170(8) .
Zr2 O6 2.182(7) 10_556
Zr2 O6 2.182(7) .
Zr3 Zr3 1.595(5) 10
Zr3 Zr5 3.035(2) 10
Zr3 Zr5 3.495(2) .
Zr3 Zr5 3.035(2) 9_575
Zr3 Zr5 3.495(2) 2_575
Zr3 O3 2.130(8) .
Zr3 O3 2.130(8) 11
Zr3 O9 2.186(11) 11
Zr3 O9 2.722(12) 4
Zr3 O9 2.186(11) .
Zr3 O9 2.722(12) 10
Zr3 O14 2.141(12) .
Zr4 Zr4 3.499(5) 2_575
Zr4 Zr5 1.640(4) 10
Zr4 O4 2.164(8) .
Zr4 O4 2.164(8) 12_575
Zr4 O9 2.149(12) .
Zr4 O9 2.148(12) 12_575
Zr4 O10 2.160(13) .
Zr4 O11 2.221(14) .
Zr4 O13 0.635(16) 10
Zr4 O14 2.159(9) .
Zr4 O14 2.159(9) 2_575
Zr5 Zr3 3.035(2) 10
Zr5 Zr4 1.640(4) 10
Zr5 Zr5 1.885(5) 10
Zr5 O9 2.155(12) 12_575
Zr5 O9 1.240(12) 3_575
Zr5 O9 2.155(12) .
Zr5 O9 1.240(12) 10
Zr5 O11 2.699(16) 10
Zr5 O12 2.223(14) .
Zr5 O13 2.247(15) .
Zr5 O14 2.727(12) 9_575
Zr5 O14 2.727(12) 10
O1 C1 1.261(9) .
O2 C1 1.244(8) .
O3 C15 1.299(9) .
O4 C15 1.302(9) .
O5 Zr1 2.133(5) 10_556
O6 Zr1 2.131(5) 2_655
O9 Zr3 2.722(12) 10
O9 Zr5 1.240(12) 10
O9 O9 1.65(2) 10
O10 O13 1.59(2) 10
O11 Zr5 2.699(16) 10
O11 O12 1.82(3) 10
O12 O11 1.82(3) 10
O12 O12 1.40(3) 10
O13 Zr4 0.635(16) 10
O13 O10 1.59(2) 10
O14 Zr4 2.159(9) 2_575
O14 Zr5 2.727(12) 10
O14 Zr5 2.727(12) 9_575
C1 C2 1.504(7) .
C2 C3 1.3900 .
C2 C7 1.3900 .
C3 C4 1.3900 .
C4 C5 1.3900 .
C5 C6 1.3900 .
C5 C8 1.518(5) .
C6 C7 1.3900 .
C8 C9 1.3900 .
C8 C13 1.3900 .
C8 C9A 1.393(7) .
C8 C13A 1.389(8) .
C9 C10 1.3900 .
C10 C11 1.3900 .
C11 C12 1.3900 .
C11 C14 1.507(7) .
C11 C10A 1.397(8) .
C11 C12A 1.382(8) .
C12 C13 1.3900 .
C14 C11 1.507(9) 6
C14 C14 1.33(2) 13
C15 C16 1.493(9) .
C16 C17 1.3900 .
C16 C21 1.3900 .
C17 C18 1.3900 .
C18 C19 1.3900 .
C19 C20 1.3900 .
C19 C22 1.491(8) .
C20 C21 1.3900 .
C22 C23 1.3900 .
C22 C27 1.3900 .
C23 C24 1.3900 .
C24 C25 1.3900 .
C25 C25 1.49(3) 10_556
C25 C26 1.3900 .
C26 C26 1.50(3) 10_556
C26 C27 1.3900 .
C28 C29 1.424(9) 13_566
C28 C29 1.424(9) .
O3A O3A 1.05(2) 10_557
O3A C15A 1.303(9) .
O4A C15A 1.294(9) .
O14A O14A 1.81(3) 10
C9A C10A 1.392(8) .
C12A C13A 1.390(8) .
C15A C16A 1.500(9) .
C16A C17A 1.3900 .
C16A C21A 1.3900 .
C17A C18A 1.3900 .
C18A C19A 1.3900 .
C19A C20A 1.3900 .
C19A C22A 1.503(8) .
C20A C21A 1.3900 .
C22A C23A 1.3900 .
C22A C27A 1.3900 .
C23A C24A 1.3900 .
C24A C25A 1.3900 .
C25A C26A 1.3900 .
C26A C27A 1.3900 .
